data_4108491
loop_
_publ_author_name
'Sumohan Misra'
'Gordon J. Miller'

_publ_section_title
;
 Gd5-xYxTt4 (Tt = Si or Ge): Effect of Metal Substitution on Structure,
 Bonding, and Magnetism
;
_journal_name_full 'Journal of the American Chemical Society'
_journal_page_first 13900
_journal_page_last 13911
_journal_paper_doi 10.1021/ja802848r
_journal_volume 130
_journal_year 2008
_chemical_formula_sum 'Gd5 Ge4'
_chemical_formula_weight 1076.61
_chemical_name_systematic
; 
 ? 
;
_space_group_IT_number 62
_symmetry_cell_setting orthorhombic
_symmetry_space_group_name_Hall '-P 2ac 2n'
_symmetry_space_group_name_H-M 'P n m a'
_atom_sites_solution_hydrogens geom
_atom_sites_solution_primary direct
_atom_sites_solution_secondary difmap
_audit_creation_method SHELXL-97
_cell_angle_alpha 90.00
_cell_angle_beta 90.00
_cell_angle_gamma 90.00
_cell_formula_units_Z 4
_cell_length_a 7.6910(17)
_cell_length_b 14.820(3)
_cell_length_c 7.7801(18)
_cell_measurement_temperature 298(2)
_cell_volume 886.8(3)
_computing_cell_refinement 'Bruker SMART'
_computing_data_collection 'Bruker SMART'
_computing_data_reduction 'Bruker SAINT'
_computing_molecular_graphics 'Bruker SHELXTL'
_computing_publication_material 'Bruker SHELXTL'
_computing_structure_refinement 'SHELXL-97 (Sheldrick, 1997)'
_computing_structure_solution 'SHELXS-97 (Sheldrick, 1990)'
_diffrn_ambient_temperature 298(2)
_diffrn_measured_fraction_theta_full 1.000
_diffrn_measured_fraction_theta_max 0.971
_diffrn_measurement_device_type 'CCD area detector'
_diffrn_measurement_method 'phi and omega scans'
_diffrn_radiation_monochromator graphite
_diffrn_radiation_source 'fine-focus sealed tube'
_diffrn_radiation_type MoK\a
_diffrn_radiation_wavelength 0.71073
_diffrn_reflns_av_R_equivalents 0.0706
_diffrn_reflns_av_sigmaI/netI 0.0529
_diffrn_reflns_limit_h_max 9
_diffrn_reflns_limit_h_min -9
_diffrn_reflns_limit_k_max 19
_diffrn_reflns_limit_k_min -19
_diffrn_reflns_limit_l_max 10
_diffrn_reflns_limit_l_min -10
_diffrn_reflns_number 7009
_diffrn_reflns_theta_full 25.00
_diffrn_reflns_theta_max 28.15
_diffrn_reflns_theta_min 2.75
_exptl_absorpt_coefficient_mu 50.078
_exptl_absorpt_correction_type none
_exptl_crystal_colour Metallic
_exptl_crystal_density_diffrn 8.064
_exptl_crystal_density_meas 0
_exptl_crystal_description Plates
_exptl_crystal_F_000 1792
_exptl_crystal_size_max 0.07
_exptl_crystal_size_mid 0.02
_exptl_crystal_size_min 0.003
_refine_diff_density_max 3.085
_refine_diff_density_min -1.817
_refine_diff_density_rms 0.559
_refine_ls_extinction_coef 0.00004(7)
_refine_ls_extinction_expression Fc^*^=kFc[1+0.001xFc^2^\l^3^/sin(2\q)]^-1/4^
_refine_ls_extinction_method SHELXL
_refine_ls_goodness_of_fit_ref 1.161
_refine_ls_hydrogen_treatment mixed
_refine_ls_matrix_type full
_refine_ls_number_parameters 47
_refine_ls_number_reflns 1098
_refine_ls_number_restraints 0
_refine_ls_restrained_S_all 1.161
_refine_ls_R_factor_all 0.0439
_refine_ls_R_factor_gt 0.0385
_refine_ls_shift/su_max 0.000
_refine_ls_shift/su_mean 0.000
_refine_ls_structure_factor_coef Fsqd
_refine_ls_weighting_details 'calc w=1/[\s^2^(Fo^2^)+(0.0212P)^2^+24.6628P] where P=(Fo^2^+2Fc^2^)/3'
_refine_ls_weighting_scheme calc
_refine_ls_wR_factor_gt 0.0831
_refine_ls_wR_factor_ref 0.0853
_reflns_number_gt 1002
_reflns_number_total 1098
_reflns_threshold_expression >2sigma(I)
_cod_data_source_file ja802848r_si_002_GdYGe_0_0.cif
_cod_data_source_block gd5ge4rtx
_cod_database_code 4108491

loop_
_symmetry_equiv_pos_as_xyz
'x, y, z'
'-x+1/2, -y, z+1/2'
'-x, y+1/2, -z'
'x+1/2, -y+1/2, -z+1/2'
'-x, -y, -z'
'x-1/2, y, -z-1/2'
'x, -y-1/2, z'
'-x-1/2, y-1/2, z-1/2'

loop_
_atom_site_label
_atom_site_type_symbol
_atom_site_fract_x
_atom_site_fract_y
_atom_site_fract_z
_atom_site_U_iso_or_equiv
_atom_site_adp_type
_atom_site_occupancy
_atom_site_symmetry_multiplicity
_atom_site_calc_flag
_atom_site_refinement_flags
Gd1 Gd 0.97582(8) 0.39995(4) 0.17817(8) 0.00918(19) Uani 1 1 d .
Gd2 Gd 0.62327(8) 0.38319(4) 0.83865(7) 0.00774(19) Uani 1 1 d .
Gd3 Gd 0.20973(11) 0.7500 0.49921(10) 0.0079(2) Uani 1 2 d S
Ge1 Ge 0.78207(17) 0.45603(9) 0.53316(16) 0.0089(3) Uani 1 1 d .
Ge2 Ge 0.0817(2) 0.7500 0.1127(2) 0.0096(4) Uani 1 2 d S
Ge3 Ge 0.3261(2) 0.7500 0.8657(2) 0.0085(4) Uani 1 2 d S

loop_
_atom_site_aniso_label
_atom_site_aniso_U_11
_atom_site_aniso_U_22
_atom_site_aniso_U_33
_atom_site_aniso_U_23
_atom_site_aniso_U_13
_atom_site_aniso_U_12
Gd1 0.0086(4) 0.0085(3) 0.0105(3) 0.0008(2) 0.0010(2) 0.0016(2)
Gd2 0.0075(3) 0.0063(3) 0.0094(3) 0.00058(19) 0.0007(2) 0.0002(2)
Gd3 0.0064(5) 0.0082(4) 0.0090(4) 0.000 -0.0003(3) 0.000
Ge1 0.0068(7) 0.0094(6) 0.0106(6) 0.0016(4) 0.0013(5) -0.0001(5)
Ge2 0.0079(10) 0.0097(9) 0.0112(9) 0.000 0.0005(7) 0.000
Ge3 0.0075(9) 0.0090(9) 0.0091(9) 0.000 -0.0010(7) 0.000

loop_
_atom_type_symbol
_atom_type_description
_atom_type_scat_dispersion_real
_atom_type_scat_dispersion_imag
_atom_type_scat_source
Ge Ge 0.1547 1.8001 'International Tables Vol C Tables 4.2.6.8 and 6.1.1.4'
Gd Gd -0.1653 3.9035 'International Tables Vol C Tables 4.2.6.8 and 6.1.1.4'

loop_
_geom_angle_atom_site_label_1
_geom_angle_atom_site_label_2
_geom_angle_atom_site_label_3
_geom_angle
_geom_angle_site_symmetry_1
_geom_angle_site_symmetry_3
Ge1 Gd1 Ge3 94.12(5) 6_656 2_664
Ge1 Gd1 Ge1 96.41(4) 6_656 2_664
Ge3 Gd1 Ge1 169.42(5) 2_664 2_664
Ge1 Gd1 Ge2 85.02(4) 6_656 5_665
Ge3 Gd1 Ge2 84.37(4) 2_664 5_665
Ge1 Gd1 Ge2 97.54(4) 2_664 5_665
Ge1 Gd1 Ge3 134.34(5) 6_656 5_666
Ge3 Gd1 Ge3 84.77(3) 2_664 5_666
Ge1 Gd1 Ge3 88.59(4) 2_664 5_666
Ge2 Gd1 Ge3 49.38(5) 5_665 5_666
Ge1 Gd1 Ge1 139.30(5) 6_656 .
Ge3 Gd1 Ge1 90.50(4) 2_664 .
Ge1 Gd1 Ge1 80.85(2) 2_664 .
Ge2 Gd1 Ge1 135.68(4) 5_665 .
Ge3 Gd1 Ge1 86.34(4) 5_666 .
Ge1 Gd1 Gd2 96.40(3) 6_656 2_664
Ge3 Gd1 Gd2 126.80(4) 2_664 2_664
Ge1 Gd1 Gd2 50.87(3) 2_664 2_664
Ge2 Gd1 Gd2 148.39(3) 5_665 2_664
Ge3 Gd1 Gd2 120.53(3) 5_666 2_664
Ge1 Gd1 Gd2 50.74(3) . 2_664
Ge1 Gd1 Gd3 54.87(3) 6_656 2_664
Ge3 Gd1 Gd3 52.91(4) 2_664 2_664
Ge1 Gd1 Gd3 135.64(3) 2_664 2_664
Ge2 Gd1 Gd3 52.09(4) 5_665 2_664
Ge3 Gd1 Gd3 91.00(4) 5_666 2_664
Ge1 Gd1 Gd3 143.39(3) . 2_664
Gd2 Gd1 Gd3 148.35(2) 2_664 2_664
Ge1 Gd1 Ge1 76.81(2) 6_656 5_766
Ge3 Gd1 Ge1 82.89(4) 2_664 5_766
Ge1 Gd1 Ge1 98.51(4) 2_664 5_766
Ge2 Gd1 Ge1 156.92(4) 5_665 5_766
Ge3 Gd1 Ge1 147.31(4) 5_666 5_766
Ge1 Gd1 Ge1 63.69(4) . 5_766
Gd2 Gd1 Ge1 49.77(3) 2_664 5_766
Gd3 Gd1 Ge1 105.13(3) 2_664 5_766
Ge1 Gd1 Gd3 148.96(3) 6_656 5_666
Ge3 Gd1 Gd3 54.85(4) 2_664 5_666
Ge1 Gd1 Gd3 114.63(3) 2_664 5_666
Ge2 Gd1 Gd3 90.54(4) 5_665 5_666
Ge3 Gd1 Gd3 51.10(4) 5_666 5_666
Ge1 Gd1 Gd3 52.43(3) . 5_666
Gd2 Gd1 Gd3 103.12(2) 2_664 5_666
Gd3 Gd1 Gd3 98.89(2) 2_664 5_666
Ge1 Gd1 Gd3 97.69(3) 5_766 5_666
Ge1 Gd1 Gd2 101.44(4) 6_656 1_554
Ge3 Gd1 Gd2 129.75(3) 2_664 1_554
Ge1 Gd1 Gd2 48.67(3) 2_664 1_554
Ge2 Gd1 Gd2 50.49(3) 5_665 1_554
Ge3 Gd1 Gd2 50.80(3) 5_666 1_554
Ge1 Gd1 Gd2 106.32(3) . 1_554
Gd2 Gd1 Gd2 98.716(19) 2_664 1_554
Gd3 Gd1 Gd2 99.90(3) 2_664 1_554
Ge1 Gd1 Gd2 147.08(3) 5_766 1_554
Gd3 Gd1 Gd2 99.20(3) 5_666 1_554
Ge1 Gd1 Gd2 108.41(3) 6_656 6_657
Ge3 Gd1 Gd2 49.90(3) 2_664 6_657
Ge1 Gd1 Gd2 124.83(3) 2_664 6_657
Ge2 Gd1 Gd2 132.16(3) 5_665 6_657
Ge3 Gd1 Gd2 105.34(4) 5_666 6_657
Ge1 Gd1 Gd2 48.36(3) . 6_657
Gd2 Gd1 Gd2 77.40(2) 2_664 6_657
Gd3 Gd1 Gd2 97.94(2) 2_664 6_657
Ge1 Gd1 Gd2 45.18(2) 5_766 6_657
Gd3 Gd1 Gd2 54.28(2) 5_666 6_657
Gd2 Gd1 Gd2 150.13(2) 1_554 6_657
Ge1 Gd2 Ge1 90.92(3) . 2_665
Ge1 Gd2 Ge1 120.58(5) . 6_557
Ge1 Gd2 Ge1 75.66(4) 2_665 6_557
Ge1 Gd2 Ge2 91.70(5) . 5_666
Ge1 Gd2 Ge2 106.29(4) 2_665 5_666
Ge1 Gd2 Ge2 147.71(5) 6_557 5_666
Ge1 Gd2 Ge3 143.97(5) . 5_667
Ge1 Gd2 Ge3 96.05(4) 2_665 5_667
Ge1 Gd2 Ge3 95.36(5) 6_557 5_667
Ge2 Gd2 Ge3 52.41(5) 5_666 5_667
Ge1 Gd2 Ge2 89.21(5) . 2_565
Ge1 Gd2 Ge2 161.57(4) 2_665 2_565
Ge1 Gd2 Ge2 88.44(5) 6_557 2_565
Ge2 Gd2 Ge2 92.13(3) 5_666 2_565
Ge3 Gd2 Ge2 94.65(4) 5_667 2_565
Ge1 Gd2 Gd3 145.45(4) . 2_565
Ge1 Gd2 Gd3 117.57(4) 2_665 2_565
Ge1 Gd2 Gd3 55.96(3) 6_557 2_565
Ge2 Gd2 Gd3 97.89(4) 5_666 2_565
Ge3 Gd2 Gd3 56.98(4) 5_667 2_565
Ge2 Gd2 Gd3 57.47(4) 2_565 2_565
Ge1 Gd2 Gd3 56.01(3) . 5_666
Ge1 Gd2 Gd3 138.84(4) 2_665 5_666
Ge1 Gd2 Gd3 139.93(3) 6_557 5_666
Ge2 Gd2 Gd3 57.07(4) 5_666 5_666
Ge3 Gd2 Gd3 98.80(4) 5_667 5_666
Ge2 Gd2 Gd3 53.29(4) 2_565 5_666
Gd3 Gd2 Gd3 102.64(2) 2_565 5_666
Ge1 Gd2 Gd1 57.24(3) . 2_665
Ge1 Gd2 Gd1 59.57(3) 2_665 2_665
Ge1 Gd2 Gd1 66.56(3) 6_557 2_665
Ge2 Gd2 Gd1 142.98(4) 5_666 2_665
Ge3 Gd2 Gd1 151.83(3) 5_667 2_665
Ge2 Gd2 Gd1 105.73(3) 2_565 2_665
Gd3 Gd2 Gd1 119.09(3) 2_565 2_665
Gd3 Gd2 Gd1 108.92(2) 5_666 2_665
Ge1 Gd2 Gd1 104.29(4) . 1_556
Ge1 Gd2 Gd1 53.59(3) 2_665 1_556
Ge1 Gd2 Gd1 111.67(3) 6_557 1_556
Ge2 Gd2 Gd1 54.59(3) 5_666 1_556
Ge3 Gd2 Gd1 55.05(3) 5_667 1_556
Ge2 Gd2 Gd1 143.69(3) 2_565 1_556
Gd3 Gd2 Gd1 108.33(3) 2_565 1_556
Gd3 Gd2 Gd1 107.16(3) 5_666 1_556
Gd1 Gd2 Gd1 109.931(19) 2_665 1_556
Ge1 Gd2 Gd1 152.43(3) . 6_557
Ge1 Gd2 Gd1 61.60(3) 2_665 6_557
Ge1 Gd2 Gd1 53.77(3) 6_557 6_557
Ge2 Gd2 Gd1 97.90(4) 5_666 6_557
Ge3 Gd2 Gd1 50.08(3) 5_667 6_557
Ge2 Gd2 Gd1 116.02(4) 2_565 6_557
Gd3 Gd2 Gd1 58.578(18) 2_565 6_557
Gd3 Gd2 Gd1 148.41(2) 5_666 6_557
Gd1 Gd2 Gd1 102.60(2) 2_665 6_557
Gd1 Gd2 Gd1 62.392(17) 1_556 6_557
Ge1 Gd2 Gd2 112.00(3) . 7_565
Ge1 Gd2 Gd2 144.82(3) 2_665 7_565
Ge1 Gd2 Gd2 111.03(3) 6_557 7_565
Ge2 Gd2 Gd2 49.37(3) 5_666 7_565
Ge3 Gd2 Gd2 49.76(3) 5_667 7_565
Ge2 Gd2 Gd2 50.11(3) 2_565 7_565
Gd3 Gd2 Gd2 55.289(15) 2_565 7_565
Gd3 Gd2 Gd2 55.993(14) 5_666 7_565
Gd1 Gd2 Gd2 155.527(15) 2_665 7_565
Gd1 Gd2 Gd2 93.754(12) 1_556 7_565
Gd1 Gd2 Gd2 93.620(12) 6_557 7_565
Ge3 Gd3 Ge2 89.50(6) . 6_656
Ge3 Gd3 Ge1 94.14(3) . 3_656
Ge2 Gd3 Ge1 87.50(3) 6_656 3_656
Ge3 Gd3 Ge1 94.14(3) . 5_666
Ge2 Gd3 Ge1 87.50(3) 6_656 5_666
Ge1 Gd3 Ge1 170.28(6) 3_656 5_666
Ge3 Gd3 Ge3 87.82(4) . 6_557
Ge2 Gd3 Ge3 177.32(6) 6_656 6_557
Ge1 Gd3 Ge3 92.69(3) 3_656 6_557
Ge1 Gd3 Ge3 92.69(3) 5_666 6_557
Ge3 Gd3 Ge2 179.30(6) . .
Ge2 Gd3 Ge2 91.21(4) 6_656 .
Ge1 Gd3 Ge2 85.89(3) 3_656 .
Ge1 Gd3 Ge2 85.89(3) 5_666 .
Ge3 Gd3 Ge2 91.48(5) 6_557 .
Ge3 Gd3 Gd2 124.41(3) . 2_564
Ge2 Gd3 Gd2 127.01(3) 6_656 2_564
Ge1 Gd3 Gd2 123.57(4) 3_656 2_564
Ge1 Gd3 Gd2 54.42(3) 5_666 2_564
Ge3 Gd3 Gd2 54.89(3) 6_557 2_564
Ge2 Gd3 Gd2 55.08(3) . 2_564
Ge3 Gd3 Gd2 124.41(3) . 8_665
Ge2 Gd3 Gd2 127.01(3) 6_656 8_665
Ge1 Gd3 Gd2 54.42(3) 3_656 8_665
Ge1 Gd3 Gd2 123.57(4) 5_666 8_665
Ge3 Gd3 Gd2 54.89(3) 6_557 8_665
Ge2 Gd3 Gd2 55.08(3) . 8_665
Gd2 Gd3 Gd2 69.42(3) 2_564 8_665
Ge3 Gd3 Gd2 126.99(4) . 3_656
Ge2 Gd3 Gd2 55.60(3) 6_656 3_656
Ge1 Gd3 Gd2 51.25(3) 3_656 3_656
Ge1 Gd3 Gd2 119.25(4) 5_666 3_656
Ge3 Gd3 Gd2 126.35(3) 6_557 3_656
Ge2 Gd3 Gd2 53.52(3) . 3_656
Gd2 Gd3 Gd2 108.60(3) 2_564 3_656
Gd2 Gd3 Gd2 71.459(19) 8_665 3_656
Ge3 Gd3 Gd2 126.99(4) . 5_666
Ge2 Gd3 Gd2 55.60(3) 6_656 5_666
Ge1 Gd3 Gd2 119.25(4) 3_656 5_666
Ge1 Gd3 Gd2 51.25(3) 5_666 5_666
Ge3 Gd3 Gd2 126.35(3) 6_557 5_666
Ge2 Gd3 Gd2 53.52(3) . 5_666
Gd2 Gd3 Gd2 71.459(19) 2_564 5_666
Gd2 Gd3 Gd2 108.60(3) 8_665 5_666
Gd2 Gd3 Gd2 68.01(3) 3_656 5_666
Ge3 Gd3 Gd1 54.87(3) . 8_766
Ge2 Gd3 Gd1 57.66(3) 6_656 8_766
Ge1 Gd3 Gd1 52.95(3) 3_656 8_766
Ge1 Gd3 Gd1 129.70(4) 5_666 8_766
Ge3 Gd3 Gd1 120.51(3) 6_557 8_766
Ge2 Gd3 Gd1 125.58(3) . 8_766
Gd2 Gd3 Gd1 175.05(3) 2_564 8_766
Gd2 Gd3 Gd1 106.67(2) 8_665 8_766
Gd2 Gd3 Gd1 72.28(2) 3_656 8_766
Gd2 Gd3 Gd1 113.10(3) 5_666 8_766
Ge3 Gd3 Gd1 54.87(3) . 2_665
Ge2 Gd3 Gd1 57.66(3) 6_656 2_665
Ge1 Gd3 Gd1 129.70(4) 3_656 2_665
Ge1 Gd3 Gd1 52.95(3) 5_666 2_665
Ge3 Gd3 Gd1 120.51(3) 6_557 2_665
Ge2 Gd3 Gd1 125.58(3) . 2_665
Gd2 Gd3 Gd1 106.67(2) 2_564 2_665
Gd2 Gd3 Gd1 175.05(3) 8_665 2_665
Gd2 Gd3 Gd1 113.10(3) 3_656 2_665
Gd2 Gd3 Gd1 72.28(2) 5_666 2_665
Gd1 Gd3 Gd1 77.06(3) 8_766 2_665
Gd2 Ge1 Gd2 147.15(5) . 2_664
Gd2 Ge1 Gd1 90.89(4) . 6_556
Gd2 Ge1 Gd1 97.96(4) 2_664 6_556
Gd2 Ge1 Gd2 87.81(4) . 6_657
Gd2 Ge1 Gd2 104.34(4) 2_664 6_657
Gd1 Ge1 Gd2 140.34(5) 6_556 6_657
Gd2 Ge1 Gd3 72.74(4) . 5_666
Gd2 Ge1 Gd3 140.05(5) 2_664 5_666
Gd1 Ge1 Gd3 72.19(3) 6_556 5_666
Gd2 Ge1 Gd3 69.62(3) 6_657 5_666
Gd2 Ge1 Gd1 71.88(4) . 2_665
Gd2 Ge1 Gd1 77.74(4) 2_664 2_665
Gd1 Ge1 Gd1 83.59(4) 6_556 2_665
Gd2 Ge1 Gd1 132.79(5) 6_657 2_665
Gd3 Ge1 Gd1 136.33(5) 5_666 2_665
Gd2 Ge1 Gd1 143.15(5) . .
Gd2 Ge1 Gd1 69.69(3) 2_664 .
Gd1 Ge1 Gd1 79.78(3) 6_556 .
Gd2 Ge1 Gd1 77.86(4) 6_657 .
Gd3 Ge1 Gd1 70.46(3) 5_666 .
Gd1 Ge1 Gd1 140.67(5) 2_665 .
Gd2 Ge1 Gd1 85.82(4) . 5_766
Gd2 Ge1 Gd1 73.22(3) 2_664 5_766
Gd1 Ge1 Gd1 155.71(5) 6_556 5_766
Gd2 Ge1 Gd1 63.67(3) 6_657 5_766
Gd3 Ge1 Gd1 128.96(4) 5_666 5_766
Gd1 Ge1 Gd1 72.50(3) 2_665 5_766
Gd1 Ge1 Gd1 116.31(4) . 5_766
Gd2 Ge1 Ge1 129.97(6) . 5_766
Gd2 Ge1 Ge1 53.32(3) 2_664 5_766
Gd1 Ge1 Ge1 138.45(6) 6_556 5_766
Gd2 Ge1 Ge1 51.01(4) 6_657 5_766
Gd3 Ge1 Ge1 109.07(6) 5_666 5_766
Gd1 Ge1 Ge1 113.08(6) 2_665 5_766
Gd1 Ge1 Ge1 63.10(4) . 5_766
Gd1 Ge1 Ge1 53.22(4) 5_766 5_766
Ge3 Ge2 Gd3 117.45(8) 1_554 6_556
Ge3 Ge2 Gd2 64.27(5) 1_554 3_656
Gd3 Ge2 Gd2 138.81(3) 6_556 3_656
Ge3 Ge2 Gd2 64.27(5) 1_554 5_666
Gd3 Ge2 Gd2 138.81(3) 6_556 5_666
Gd2 Ge2 Gd2 81.26(5) 3_656 5_666
Ge3 Ge2 Gd2 140.04(3) 1_554 8_665
Gd3 Ge2 Gd2 71.11(4) 6_556 8_665
Gd2 Ge2 Gd2 83.94(3) 3_656 8_665
Gd2 Ge2 Gd2 136.86(7) 5_666 8_665
Ge3 Ge2 Gd2 140.04(3) 1_554 2_564
Gd3 Ge2 Gd2 71.11(4) 6_556 2_564
Gd2 Ge2 Gd2 136.86(7) 3_656 2_564
Gd2 Ge2 Gd2 83.94(3) 5_666 2_564
Gd2 Ge2 Gd2 79.78(5) 8_665 2_564
Ge3 Ge2 Gd3 117.50(8) 1_554 .
Gd3 Ge2 Gd3 125.05(7) 6_556 .
Gd2 Ge2 Gd3 69.41(4) 3_656 .
Gd2 Ge2 Gd3 69.41(4) 5_666 .
Gd2 Ge2 Gd3 67.45(4) 8_665 .
Gd2 Ge2 Gd3 67.45(4) 2_564 .
Ge3 Ge2 Gd1 65.89(5) 1_554 5_665
Gd3 Ge2 Gd1 70.26(4) 6_556 5_665
Gd2 Ge2 Gd1 130.06(6) 3_656 5_665
Gd2 Ge2 Gd1 74.92(3) 5_666 5_665
Gd2 Ge2 Gd1 141.08(7) 8_665 5_665
Gd2 Ge2 Gd1 83.56(3) 2_564 5_665
Gd3 Ge2 Gd1 135.60(3) . 5_665
Ge3 Ge2 Gd1 65.89(5) 1_554 3_655
Gd3 Ge2 Gd1 70.26(4) 6_556 3_655
Gd2 Ge2 Gd1 74.92(3) 3_656 3_655
Gd2 Ge2 Gd1 130.06(6) 5_666 3_655
Gd2 Ge2 Gd1 83.56(3) 8_665 3_655
Gd2 Ge2 Gd1 141.08(7) 2_564 3_655
Gd3 Ge2 Gd1 135.60(3) . 3_655
Gd1 Ge2 Gd1 87.89(5) 5_665 3_655
Ge2 Ge3 Gd3 118.20(8) 1_556 .
Ge2 Ge3 Gd2 63.33(5) 1_556 3_657
Gd3 Ge3 Gd2 139.14(3) . 3_657
Ge2 Ge3 Gd2 63.33(5) 1_556 5_667
Gd3 Ge3 Gd2 139.14(3) . 5_667
Gd2 Ge3 Gd2 80.47(5) 3_657 5_667
Ge2 Ge3 Gd1 133.48(3) 1_556 8_766
Gd3 Ge3 Gd1 72.22(4) . 8_766
Gd2 Ge3 Gd1 80.01(3) 3_657 8_766
Gd2 Ge3 Gd1 139.78(7) 5_667 8_766
Ge2 Ge3 Gd1 133.48(3) 1_556 2_665
Gd3 Ge3 Gd1 72.22(4) . 2_665
Gd2 Ge3 Gd1 139.78(7) 3_657 2_665
Gd2 Ge3 Gd1 80.01(3) 5_667 2_665
Gd1 Ge3 Gd1 92.98(6) 8_766 2_665
Ge2 Ge3 Gd3 114.77(8) 1_556 6_657
Gd3 Ge3 Gd3 127.03(7) . 6_657
Gd2 Ge3 Gd3 68.12(4) 3_657 6_657
Gd2 Ge3 Gd3 68.12(4) 5_667 6_657
Gd1 Ge3 Gd3 72.03(4) 8_766 6_657
Gd1 Ge3 Gd3 72.03(4) 2_665 6_657
Ge2 Ge3 Gd1 64.73(5) 1_556 5_666
Gd3 Ge3 Gd1 71.58(4) . 5_666
Gd2 Ge3 Gd1 127.96(6) 3_657 5_666
Gd2 Ge3 Gd1 74.15(3) 5_667 5_666
Gd1 Ge3 Gd1 143.66(6) 8_766 5_666
Gd1 Ge3 Gd1 78.95(3) 2_665 5_666
Gd3 Ge3 Gd1 135.42(3) 6_657 5_666
Ge2 Ge3 Gd1 64.73(5) 1_556 3_656
Gd3 Ge3 Gd1 71.58(4) . 3_656
Gd2 Ge3 Gd1 74.15(3) 3_657 3_656
Gd2 Ge3 Gd1 127.96(6) 5_667 3_656
Gd1 Ge3 Gd1 78.95(3) 8_766 3_656
Gd1 Ge3 Gd1 143.66(6) 2_665 3_656
Gd3 Ge3 Gd1 135.42(3) 6_657 3_656
Gd1 Ge3 Gd1 86.87(5) 5_666 3_656

loop_
_geom_bond_atom_site_label_1
_geom_bond_atom_site_label_2
_geom_bond_distance
_geom_bond_site_symmetry_2
Gd1 Ge1 2.9903(15) 6_656
Gd1 Ge3 3.0640(15) 2_664
Gd1 Ge1 3.1245(15) 2_664
Gd1 Ge2 3.2022(15) 5_665
Gd1 Ge3 3.2322(16) 5_666
Gd1 Ge1 3.2464(15) .
Gd1 Gd2 3.5310(11) 2_664
Gd1 Gd3 3.5673(10) 2_664
Gd1 Ge1 3.6148(15) 5_766
Gd1 Gd3 3.6435(10) 5_666
Gd1 Gd2 3.7936(11) 1_554
Gd1 Gd2 3.9343(12) 6_657
Gd2 Ge1 2.8820(15) .
Gd2 Ge1 2.9150(15) 2_665
Gd2 Ge1 3.0077(15) 6_557
Gd2 Ge2 3.0313(16) 5_666
Gd2 Ge3 3.0559(15) 5_667
Gd2 Ge2 3.0777(16) 2_565
Gd2 Gd3 3.4664(10) 2_565
Gd2 Gd3 3.5292(10) 5_666
Gd2 Gd1 3.5310(11) 2_665
Gd2 Gd1 3.7936(11) 1_556
Gd2 Gd1 3.9343(12) 6_557
Gd2 Gd2 3.9477(14) 7_565
Gd3 Ge3 2.989(2) .
Gd3 Ge2 2.990(2) 6_656
Gd3 Ge1 3.0644(15) 3_656
Gd3 Ge1 3.0644(15) 5_666
Gd3 Ge3 3.132(2) 6_557
Gd3 Ge2 3.165(2) .
Gd3 Gd2 3.4664(10) 2_564
Gd3 Gd2 3.4664(10) 8_665
Gd3 Gd2 3.5292(10) 3_656
Gd3 Gd2 3.5292(10) 5_666
Gd3 Gd1 3.5673(10) 8_766
Gd3 Gd1 3.5673(10) 2_665
Ge1 Gd2 2.9150(15) 2_664
Ge1 Gd1 2.9903(15) 6_556
Ge1 Gd2 3.0077(15) 6_657
Ge1 Gd3 3.0644(15) 5_666
Ge1 Gd1 3.1245(15) 2_665
Ge1 Gd1 3.6148(15) 5_766
Ge1 Ge1 3.633(3) 5_766
Ge2 Ge3 2.688(3) 1_554
Ge2 Gd3 2.990(2) 6_556
Ge2 Gd2 3.0313(16) 3_656
Ge2 Gd2 3.0313(16) 5_666
Ge2 Gd2 3.0777(16) 8_665
Ge2 Gd2 3.0777(16) 2_564
Ge2 Gd1 3.2022(15) 5_665
Ge2 Gd1 3.2021(15) 3_655
Ge3 Ge2 2.688(3) 1_556
Ge3 Gd2 3.0558(15) 3_657
Ge3 Gd2 3.0559(15) 5_667
Ge3 Gd1 3.0640(15) 8_766
Ge3 Gd1 3.0640(15) 2_665
Ge3 Gd3 3.132(2) 6_657
Ge3 Gd1 3.2322(16) 5_666
Ge3 Gd1 3.2322(16) 3_656
